data_7231043
loop_
_publ_author_name
'Giri, Rajat Subhra'
'Mandal, Bhubaneswar'

_publ_section_title
;
 Boc-Val-Val-OMe (A\b39--40) and Boc-Ile-Ala-OMe (A\b41--42) crystallize
 in a parallel \b-sheet arrangement but generate a different morphology
;
_journal_issue 31
_journal_name_full CrystEngComm
_journal_page_first 4441
_journal_paper_doi 10.1039/C8CE00097B
_journal_volume 20
_journal_year 2018
_chemical_formula_moiety 'C16 H30 N2 O5'
_chemical_formula_sum 'C16 H30 N2 O5'
_chemical_formula_weight 330.42
_space_group_crystal_system orthorhombic
_space_group_IT_number 19
_space_group_name_Hall 'P 2ac 2ab'
_space_group_name_H-M_alt 'P 21 21 21'
_symmetry_space_group_name_Hall 'P 2ac 2ab'
_symmetry_space_group_name_H-M 'P 21 21 21'
_atom_sites_solution_hydrogens geom
_audit_creation_method SHELXL-2014/7
_audit_update_record
;
2018-06-27 deposited with the CCDC.
2018-06-28 downloaded from the CCDC.
;
_cell_angle_alpha 90
_cell_angle_beta 90
_cell_angle_gamma 90
_cell_formula_units_Z 12
_cell_length_a 11.7141(3)
_cell_length_b 18.6463(5)
_cell_length_c 27.0913(7)
_cell_measurement_reflns_used 4146
_cell_measurement_temperature 150.00(10)
_cell_measurement_theta_max 27.6420
_cell_measurement_theta_min 1.8500
_cell_volume 5917.4(3)
_computing_cell_refinement 'CrysAlisPro 1.171.38.46 (Rigaku OD, 2015)'
_computing_data_collection 'CrysAlisPro 1.171.38.46 (Rigaku OD, 2015)'
_computing_data_reduction 'CrysAlisPro 1.171.38.46 (Rigaku OD, 2015)'
_computing_structure_refinement 'SHELXL-2014/7 (Sheldrick, 2014)'
_diffrn_ambient_temperature 150.00(10)
_diffrn_measured_fraction_theta_full 0.991
_diffrn_measured_fraction_theta_max 0.882
_diffrn_measurement_device_type 'SuperNova, Dual, Cu at zero, Eos'
_diffrn_measurement_method '\w scans'
_diffrn_radiation_type MoK\a
_diffrn_radiation_wavelength 0.71073
_diffrn_reflns_av_R_equivalents 0.0241
_diffrn_reflns_av_unetI/netI 0.0618
_diffrn_reflns_Laue_measured_fraction_full 0.991
_diffrn_reflns_Laue_measured_fraction_max 0.882
_diffrn_reflns_limit_h_max 6
_diffrn_reflns_limit_h_min -14
_diffrn_reflns_limit_k_max 18
_diffrn_reflns_limit_k_min -24
_diffrn_reflns_limit_l_max 34
_diffrn_reflns_limit_l_min -27
_diffrn_reflns_number 13225
_diffrn_reflns_point_group_measured_fraction_full 0.881
_diffrn_reflns_point_group_measured_fraction_max 0.750
_diffrn_reflns_theta_full 25.242
_diffrn_reflns_theta_max 28.310
_diffrn_reflns_theta_min 1.858
_diffrn_source 'micro-focus sealed X-ray tube'
_exptl_absorpt_coefficient_mu 0.082
_exptl_absorpt_correction_type multi-scan
_exptl_absorpt_process_details SADABS
_exptl_crystal_colour colourless
_exptl_crystal_density_diffrn 1.113
_exptl_crystal_description block
_exptl_crystal_F_000 2160
_exptl_crystal_size_max 0.36
_exptl_crystal_size_mid 0.28
_exptl_crystal_size_min 0.23
_exptl_transmission_factor_max 0.981
_exptl_transmission_factor_min 0.973
_refine_diff_density_max 0.408
_refine_diff_density_min -0.223
_refine_diff_density_rms 0.055
_refine_ls_abs_structure_details
;
 Flack x determined using 2526 quotients [(I+)-(I-)]/[(I+)+(I-)]
 (Parsons, Flack and Wagner, Acta Cryst. B69 (2013) 249-259).
;
_refine_ls_abs_structure_Flack 0.3(6)
_refine_ls_extinction_method none
_refine_ls_goodness_of_fit_ref 1.080
_refine_ls_hydrogen_treatment constr
_refine_ls_matrix_type full
_refine_ls_number_parameters 646
_refine_ls_number_reflns 11053
_refine_ls_number_restraints 0
_refine_ls_restrained_S_all 1.080
_refine_ls_R_factor_all 0.0857
_refine_ls_R_factor_gt 0.0590
_refine_ls_shift/su_max 0.000
_refine_ls_shift/su_mean 0.000
_refine_ls_structure_factor_coef Fsqd
_refine_ls_weighting_details 'w=1/[\s^2^(Fo^2^)+(0.0656P)^2^+2.4168P] where P=(Fo^2^+2Fc^2^)/3'
_refine_ls_weighting_scheme calc
_refine_ls_wR_factor_gt 0.1475
_refine_ls_wR_factor_ref 0.1639
_reflns_Friedel_coverage 0.551
_reflns_Friedel_fraction_full 0.745
_reflns_Friedel_fraction_max 0.590
_reflns_number_gt 8345
_reflns_number_total 11053
_reflns_threshold_expression 'I > 2\s(I)'
_cod_data_source_file c8ce00097b2.cif
_cod_data_source_block RSG-Boc-VV-OMe
_cod_depositor_comments 'Adding full bibliography for 7231043--7231044.cif.'
_cod_database_code 7231043
_shelx_shelxl_version_number 2014/7
_shelx_space_group_comment
;
The symmetry employed for this shelxl refinement is uniquely defined
by the following loop, which should always be used as a source of
symmetry information in preference to the above space-group names.
They are only intended as comments.
;

loop_
_space_group_symop_operation_xyz
'x, y, z'
'-x+1/2, -y, z+1/2'
'-x, y+1/2, -z+1/2'
'x+1/2, -y+1/2, -z'

loop_
_atom_site_label
_atom_site_type_symbol
_atom_site_fract_x
_atom_site_fract_y
_atom_site_fract_z
_atom_site_U_iso_or_equiv
_atom_site_adp_type
_atom_site_occupancy
_atom_site_site_symmetry_order
_atom_site_calc_flag
_atom_site_refinement_flags_posn
_atom_site_refinement_flags_adp
O3 O 0.2768(3) 0.40170(15) 0.44907(11) 0.0302(7) Uani 1 1 d . .
O5 O 0.2314(3) 0.22226(16) 0.46163(12) 0.0363(8) Uani 1 1 d . .
O8 O 0.3191(3) 0.44292(16) 0.62212(11) 0.0374(8) Uani 1 1 d . .
O6 O -0.0006(2) 0.55136(19) 0.62952(11) 0.0377(8) Uani 1 1 d . .
O10 O 0.4450(3) 0.28089(16) 0.64384(12) 0.0385(8) Uani 1 1 d . .
O13 O 0.3511(3) 0.50671(19) 0.79417(11) 0.0413(8) Uani 1 1 d . .
O2 O 0.2282(3) 0.60914(18) 0.53964(13) 0.0464(9) Uani 1 1 d . .
O4 O 0.3977(3) 0.25925(16) 0.49376(13) 0.0369(8) Uani 1 1 d . .
O7 O 0.0711(3) 0.52642(19) 0.70528(12) 0.0406(8) Uani 1 1 d . .
O1 O 0.2131(3) 0.64982(16) 0.46109(13) 0.0460(9) Uani 1 1 d . .
O9 O 0.5475(3) 0.38014(19) 0.66108(14) 0.0473(9) Uani 1 1 d . .
O11 O -0.0035(3) 0.40260(19) 0.80646(12) 0.0479(9) Uani 1 1 d . .
N2 N 0.2713(3) 0.37890(17) 0.53050(13) 0.0266(8) Uani 1 1 d . .
H2N H 0.2849 0.3943 0.5598 0.032 Uiso 1 1 calc R U
O12 O 0.0798(3) 0.43285(19) 0.87961(12) 0.0461(9) Uani 1 1 d . .
N4 N 0.3443(3) 0.4352(2) 0.70409(13) 0.0315(8) Uani 1 1 d . .
H4N H 0.3478 0.4574 0.7319 0.038 Uiso 1 1 calc R U
N6 N 0.3585(3) 0.52564(19) 0.87560(13) 0.0296(8) Uani 1 1 d . .
H6N H 0.3251 0.5419 0.9016 0.036 Uiso 1 1 calc R U
N5 N 0.1077(3) 0.4972(2) 0.81002(14) 0.0348(9) Uani 1 1 d . .
H5N H 0.0934 0.5001 0.7790 0.042 Uiso 1 1 calc R U
N1 N 0.3012(3) 0.54784(17) 0.47491(13) 0.0285(8) Uani 1 1 d . .
H1N H 0.3041 0.5458 0.4432 0.034 Uiso 1 1 calc R U
N3 N 0.1844(3) 0.5649(2) 0.64295(14) 0.0321(8) Uani 1 1 d . .
H3N H 0.1858 0.5861 0.6148 0.038 Uiso 1 1 calc R U
O15 O 0.6400(3) 0.5042(2) 0.83123(15) 0.0581(10) Uani 1 1 d . .
O14 O 0.5449(3) 0.6067(2) 0.84088(15) 0.0574(11) Uani 1 1 d . .
C10 C 0.2976(3) 0.4201(2) 0.49205(15) 0.0241(9) Uani 1 1 d . .
C15 C 0.2953(4) 0.2623(2) 0.49177(17) 0.0292(10) Uani 1 1 d . .
C21 C 0.0833(4) 0.5455(2) 0.66293(17) 0.0305(10) Uani 1 1 d . .
C6 C 0.3558(3) 0.4918(2) 0.50357(15) 0.0240(8) Uani 1 1 d . .
H6 H 0.3451 0.5024 0.5387 0.029 Uiso 1 1 calc R U
C26 C 0.3195(3) 0.4710(2) 0.66320(16) 0.0265(9) Uani 1 1 d . .
C42 C 0.3033(4) 0.5260(2) 0.83261(17) 0.0294(9) Uani 1 1 d . .
C37 C 0.0635(4) 0.4431(2) 0.83605(18) 0.0332(10) Uani 1 1 d . .
C22 C 0.2906(3) 0.5503(2) 0.66870(17) 0.0287(9) Uani 1 1 d . .
H22 H 0.2802 0.5610 0.7038 0.034 Uiso 1 1 calc R U
C7 C 0.4844(4) 0.4884(2) 0.49281(17) 0.0305(10) Uani 1 1 d . .
H7 H 0.4945 0.4767 0.4578 0.037 Uiso 1 1 calc R U
C5 C 0.2464(4) 0.6028(2) 0.49627(18) 0.0306(10) Uani 1 1 d . .
C43 C 0.4740(4) 0.4983(3) 0.87931(16) 0.0318(10) Uani 1 1 d . .
H43 H 0.4750 0.4494 0.8659 0.038 Uiso 1 1 calc R U
C11 C 0.2203(4) 0.3085(2) 0.52405(16) 0.0266(9) Uani 1 1 d . .
H11 H 0.1460 0.3143 0.5079 0.032 Uiso 1 1 calc R U
C31 C 0.4646(4) 0.3436(2) 0.66698(17) 0.0348(10) Uani 1 1 d . .
C27 C 0.3652(4) 0.3588(2) 0.70203(17) 0.0351(11) Uani 1 1 d . .
H27 H 0.2969 0.3355 0.6887 0.042 Uiso 1 1 calc R U
C44 C 0.5112(4) 0.4949(3) 0.93413(17) 0.0376(11) Uani 1 1 d . .
H44 H 0.4524 0.4678 0.9519 0.045 Uiso 1 1 calc R U
C39 C 0.1641(4) 0.6234(2) 0.80673(17) 0.0325(10) Uani 1 1 d . .
H39 H 0.1778 0.6165 0.7714 0.039 Uiso 1 1 calc R U
C23 C 0.3866(4) 0.5975(2) 0.64851(18) 0.0343(10) Uani 1 1 d . .
H23 H 0.3937 0.5881 0.6131 0.041 Uiso 1 1 calc R U
C38 C 0.1795(4) 0.5511(2) 0.83304(16) 0.0296(9) Uani 1 1 d . .
H38 H 0.1553 0.5567 0.8675 0.035 Uiso 1 1 calc R U
C12 C 0.2016(4) 0.2744(2) 0.57500(17) 0.0322(10) Uani 1 1 d . .
H12 H 0.2737 0.2774 0.5932 0.039 Uiso 1 1 calc R U
C20 C -0.1197(4) 0.5367(3) 0.64365(18) 0.0376(11) Uani 1 1 d . .
C47 C 0.5534(4) 0.5444(3) 0.84812(18) 0.0393(12) Uani 1 1 d . .
C9 C 0.5415(4) 0.4298(2) 0.5231(2) 0.0405(12) Uani 1 1 d . .
H9A H 0.5274 0.4381 0.5576 0.061 Uiso 1 1 calc R U
H9B H 0.6222 0.4303 0.5171 0.061 Uiso 1 1 calc R U
H9C H 0.5109 0.3840 0.5139 0.061 Uiso 1 1 calc R U
C13 C 0.1117(4) 0.3157(3) 0.60402(19) 0.0452(13) Uani 1 1 d . .
H13A H 0.1037 0.2950 0.6363 0.068 Uiso 1 1 calc R U
H13B H 0.0399 0.3133 0.5870 0.068 Uiso 1 1 calc R U
H13C H 0.1348 0.3649 0.6071 0.068 Uiso 1 1 calc R U
C32 C 0.5287(5) 0.2595(3) 0.6084(2) 0.0470(13) Uani 1 1 d . .
H32A H 0.6036 0.2688 0.6213 0.070 Uiso 1 1 calc R U
H32B H 0.5180 0.2862 0.5785 0.070 Uiso 1 1 calc R U
H32C H 0.5208 0.2092 0.6017 0.070 Uiso 1 1 calc R U
C8 C 0.5408(4) 0.5603(2) 0.5024(2) 0.0396(11) Uani 1 1 d . .
H8A H 0.6201 0.5577 0.4937 0.059 Uiso 1 1 calc R U
H8B H 0.5338 0.5722 0.5368 0.059 Uiso 1 1 calc R U
H8C H 0.5041 0.5966 0.4829 0.059 Uiso 1 1 calc R U
C16 C 0.2924(5) 0.1726(3) 0.43089(19) 0.0434(12) Uani 1 1 d . .
H16A H 0.3400 0.1427 0.4511 0.065 Uiso 1 1 calc R U
H16B H 0.3391 0.1986 0.4079 0.065 Uiso 1 1 calc R U
H16C H 0.2390 0.1433 0.4131 0.065 Uiso 1 1 calc R U
C14 C 0.1678(5) 0.1959(3) 0.5719(2) 0.0465(13) Uani 1 1 d . .
H14A H 0.0959 0.1916 0.5551 0.070 Uiso 1 1 calc R U
H14B H 0.1610 0.1765 0.6046 0.070 Uiso 1 1 calc R U
H14C H 0.2251 0.1698 0.5540 0.070 Uiso 1 1 calc R U
C4 C 0.1597(4) 0.7181(2) 0.4753(2) 0.0469(13) Uani 1 1 d . .
C18 C -0.1590(4) 0.5918(3) 0.6808(2) 0.0526(14) Uani 1 1 d . .
H18A H -0.1473 0.6390 0.6677 0.079 Uiso 1 1 calc R U
H18B H -0.1160 0.5864 0.7107 0.079 Uiso 1 1 calc R U
H18C H -0.2386 0.5848 0.6876 0.079 Uiso 1 1 calc R U
C36 C -0.0614(5) 0.3383(3) 0.8257(2) 0.0530(15) Uani 1 1 d . .
C24 C 0.3577(5) 0.6771(3) 0.6552(2) 0.0540(15) Uani 1 1 d . .
H24A H 0.3539 0.6882 0.6898 0.081 Uiso 1 1 calc R U
H24B H 0.2853 0.6871 0.6401 0.081 Uiso 1 1 calc R U
H24C H 0.4158 0.7059 0.6399 0.081 Uiso 1 1 calc R U
C41 C 0.2495(4) 0.6779(2) 0.8263(2) 0.0438(12) Uani 1 1 d . .
H41A H 0.3256 0.6623 0.8187 0.066 Uiso 1 1 calc R U
H41B H 0.2411 0.6821 0.8614 0.066 Uiso 1 1 calc R U
H41C H 0.2357 0.7236 0.8112 0.066 Uiso 1 1 calc R U
C45 C 0.5192(5) 0.5677(3) 0.9584(2) 0.0516(14) Uani 1 1 d . .
H45A H 0.5852 0.5925 0.9462 0.077 Uiso 1 1 calc R U
H45B H 0.5256 0.5619 0.9935 0.077 Uiso 1 1 calc R U
H45C H 0.4518 0.5950 0.9509 0.077 Uiso 1 1 calc R U
C46 C 0.6233(4) 0.4532(4) 0.9396(2) 0.0541(15) Uani 1 1 d . .
H46A H 0.6361 0.4425 0.9738 0.081 Uiso 1 1 calc R U
H46B H 0.6853 0.4816 0.9273 0.081 Uiso 1 1 calc R U
H46C H 0.6186 0.4093 0.9212 0.081 Uiso 1 1 calc R U
C28 C 0.3867(6) 0.3287(3) 0.7542(2) 0.0577(16) Uani 1 1 d . .
H28 H 0.3303 0.3510 0.7760 0.069 Uiso 1 1 calc R U
C25 C 0.5002(4) 0.5793(3) 0.6728(2) 0.0491(14) Uani 1 1 d . .
H25A H 0.5200 0.5305 0.6654 0.074 Uiso 1 1 calc R U
H25B H 0.4937 0.5851 0.7079 0.074 Uiso 1 1 calc R U
H25C H 0.5584 0.6107 0.6604 0.074 Uiso 1 1 calc R U
C40 C 0.0418(4) 0.6502(3) 0.8139(2) 0.0505(14) Uani 1 1 d . .
H40A H 0.0314 0.6941 0.7960 0.076 Uiso 1 1 calc R U
H40B H 0.0281 0.6585 0.8484 0.076 Uiso 1 1 calc R U
H40C H -0.0108 0.6148 0.8019 0.076 Uiso 1 1 calc R U
C19 C -0.1319(5) 0.4603(3) 0.6625(2) 0.0568(15) Uani 1 1 d . .
H19A H -0.0966 0.4563 0.6943 0.085 Uiso 1 1 calc R U
H19B H -0.0955 0.4279 0.6399 0.085 Uiso 1 1 calc R U
H19C H -0.2114 0.4484 0.6651 0.085 Uiso 1 1 calc R U
C17 C -0.1826(4) 0.5451(4) 0.5948(2) 0.0597(16) Uani 1 1 d . .
H17A H -0.1535 0.5109 0.5715 0.090 Uiso 1 1 calc R U
H17B H -0.1712 0.5927 0.5823 0.090 Uiso 1 1 calc R U
H17C H -0.2626 0.5368 0.5998 0.090 Uiso 1 1 calc R U
C2 C 0.2404(5) 0.7629(3) 0.5040(3) 0.0694(19) Uani 1 1 d . .
H2A H 0.3129 0.7641 0.4875 0.104 Uiso 1 1 calc R U
H2B H 0.2497 0.7428 0.5364 0.104 Uiso 1 1 calc R U
H2C H 0.2108 0.8107 0.5067 0.104 Uiso 1 1 calc R U
C34 C -0.1457(5) 0.3580(3) 0.8647(2) 0.0642(17) Uani 1 1 d . .
H34A H -0.1985 0.3926 0.8518 0.096 Uiso 1 1 calc R U
H34B H -0.1063 0.3781 0.8925 0.096 Uiso 1 1 calc R U
H34C H -0.1866 0.3159 0.8749 0.096 Uiso 1 1 calc R U
C30 C 0.5023(7) 0.3479(4) 0.7742(2) 0.085(2) Uani 1 1 d . .
H30A H 0.5603 0.3259 0.7543 0.127 Uiso 1 1 calc R U
H30B H 0.5088 0.3309 0.8076 0.127 Uiso 1 1 calc R U
H30C H 0.5116 0.3990 0.7736 0.127 Uiso 1 1 calc R U
C33 C -0.1215(7) 0.3122(4) 0.7797(3) 0.093(3) Uani 1 1 d . .
H33A H -0.0671 0.3076 0.7534 0.140 Uiso 1 1 calc R U
H33B H -0.1794 0.3461 0.7704 0.140 Uiso 1 1 calc R U
H33C H -0.1560 0.2665 0.7861 0.140 Uiso 1 1 calc R U
C3 C 0.0505(5) 0.7060(4) 0.5023(4) 0.103(3) Uani 1 1 d . .
H3A H 0.0666 0.6856 0.5341 0.155 Uiso 1 1 calc R U
H3B H 0.0032 0.6738 0.4838 0.155 Uiso 1 1 calc R U
H3C H 0.0116 0.7509 0.5065 0.155 Uiso 1 1 calc R U
C48 C 0.7239(6) 0.5433(5) 0.8021(3) 0.095(3) Uani 1 1 d . .
H48A H 0.7560 0.5811 0.8217 0.142 Uiso 1 1 calc R U
H48B H 0.6876 0.5633 0.7735 0.142 Uiso 1 1 calc R U
H48C H 0.7834 0.5111 0.7919 0.142 Uiso 1 1 calc R U
C35 C 0.0264(7) 0.2859(4) 0.8439(4) 0.103(3) Uani 1 1 d . .
H35A H 0.0619 0.3045 0.8732 0.154 Uiso 1 1 calc R U
H35B H 0.0833 0.2788 0.8189 0.154 Uiso 1 1 calc R U
H35C H -0.0098 0.2410 0.8513 0.154 Uiso 1 1 calc R U
C1 C 0.1347(9) 0.7508(4) 0.4248(3) 0.115(4) Uani 1 1 d . .
H1A H 0.0793 0.7219 0.4079 0.173 Uiso 1 1 calc R U
H1B H 0.2038 0.7526 0.4057 0.173 Uiso 1 1 calc R U
H1C H 0.1053 0.7985 0.4289 0.173 Uiso 1 1 calc R U
C29 C 0.3644(10) 0.2486(4) 0.7554(3) 0.110(3) Uani 1 1 d . .
H29A H 0.3660 0.2321 0.7890 0.165 Uiso 1 1 calc R U
H29B H 0.4222 0.2242 0.7367 0.165 Uiso 1 1 calc R U
H29C H 0.2908 0.2389 0.7413 0.165 Uiso 1 1 calc R U

loop_
_atom_site_aniso_label
_atom_site_aniso_U_11
_atom_site_aniso_U_22
_atom_site_aniso_U_33
_atom_site_aniso_U_23
_atom_site_aniso_U_13
_atom_site_aniso_U_12
O3 0.0429(17) 0.0261(14) 0.0216(16) 0.0002(13) -0.0037(14) -0.0009(13)
O5 0.0369(17) 0.0319(16) 0.0401(19) -0.0156(15) 0.0033(15) -0.0049(14)
O8 0.058(2) 0.0347(17) 0.0200(16) -0.0071(14) -0.0036(15) -0.0003(16)
O6 0.0277(15) 0.061(2) 0.0247(17) 0.0048(16) 0.0000(13) 0.0017(15)
O10 0.0464(19) 0.0292(16) 0.040(2) -0.0071(15) -0.0048(16) 0.0076(14)
O13 0.0496(19) 0.055(2) 0.0195(16) -0.0121(15) 0.0043(15) 0.0096(17)
O2 0.063(2) 0.0400(18) 0.036(2) 0.0039(16) 0.0138(18) 0.0190(17)
O4 0.0355(17) 0.0341(16) 0.041(2) -0.0049(15) -0.0014(15) 0.0001(14)
O7 0.0353(17) 0.065(2) 0.0211(17) 0.0048(16) -0.0025(14) -0.0107(16)
O1 0.067(2) 0.0280(16) 0.043(2) 0.0044(15) -0.0099(19) 0.0189(16)
O9 0.0403(19) 0.0444(19) 0.057(2) -0.0088(18) 0.0008(18) -0.0004(16)
O11 0.067(2) 0.0448(19) 0.0320(19) -0.0066(16) 0.0002(18) -0.0259(18)
N2 0.0391(19) 0.0211(16) 0.0196(18) -0.0025(14) -0.0003(16) -0.0039(15)
O12 0.069(2) 0.0411(18) 0.0285(19) 0.0048(16) -0.0071(18) -0.0138(18)
N4 0.042(2) 0.0324(19) 0.0198(18) -0.0064(16) -0.0038(17) 0.0047(17)
N6 0.0320(18) 0.038(2) 0.0190(19) -0.0052(16) 0.0032(16) -0.0005(16)
N5 0.044(2) 0.038(2) 0.023(2) 0.0008(17) -0.0051(17) -0.0114(18)
N1 0.0401(19) 0.0234(17) 0.0220(18) -0.0003(15) -0.0039(17) 0.0051(15)
N3 0.0296(18) 0.043(2) 0.0235(19) 0.0057(17) 0.0033(16) 0.0034(17)
O15 0.051(2) 0.070(3) 0.054(2) 0.017(2) 0.0265(19) 0.013(2)
O14 0.059(2) 0.043(2) 0.070(3) 0.011(2) 0.022(2) -0.0028(18)
C10 0.028(2) 0.0233(19) 0.021(2) 0.0000(17) -0.0033(18) 0.0050(16)
C15 0.033(2) 0.024(2) 0.031(2) 0.0032(19) -0.003(2) -0.0038(18)
C21 0.030(2) 0.040(2) 0.022(2) -0.001(2) 0.0009(19) 0.0036(19)
C6 0.034(2) 0.0213(18) 0.017(2) 0.0025(17) -0.0024(18) 0.0051(17)
C26 0.0245(19) 0.033(2) 0.022(2) -0.0022(19) 0.0016(18) 0.0008(17)
C42 0.036(2) 0.027(2) 0.025(2) -0.0032(19) 0.001(2) -0.0032(18)
C37 0.042(2) 0.030(2) 0.027(2) -0.003(2) 0.000(2) -0.001(2)
C22 0.028(2) 0.034(2) 0.024(2) -0.0060(19) -0.0002(19) 0.0008(18)
C7 0.036(2) 0.027(2) 0.028(2) -0.0006(19) 0.000(2) -0.0003(18)
C5 0.030(2) 0.026(2) 0.036(3) 0.002(2) -0.004(2) 0.0018(18)
C43 0.032(2) 0.038(2) 0.025(2) -0.001(2) 0.0024(19) 0.005(2)
C11 0.028(2) 0.0271(19) 0.025(2) -0.0029(18) -0.0034(18) -0.0021(17)
C31 0.044(3) 0.030(2) 0.030(2) -0.001(2) -0.007(2) 0.007(2)
C27 0.046(3) 0.033(2) 0.026(2) -0.004(2) -0.001(2) 0.004(2)
C44 0.031(2) 0.052(3) 0.029(3) 0.004(2) -0.001(2) 0.000(2)
C39 0.039(2) 0.031(2) 0.027(2) -0.0029(19) 0.002(2) 0.0017(19)
C23 0.031(2) 0.033(2) 0.039(3) -0.005(2) 0.003(2) -0.0019(19)
C38 0.040(2) 0.031(2) 0.018(2) -0.0020(18) -0.0041(19) -0.0031(19)
C12 0.033(2) 0.037(2) 0.027(2) 0.004(2) -0.001(2) -0.006(2)
C20 0.029(2) 0.050(3) 0.033(3) -0.005(2) -0.001(2) -0.003(2)
C47 0.036(2) 0.050(3) 0.032(3) 0.004(2) 0.009(2) 0.003(2)
C9 0.038(2) 0.033(2) 0.050(3) 0.000(2) -0.008(2) 0.005(2)
C13 0.044(3) 0.055(3) 0.037(3) -0.007(2) 0.010(2) -0.008(2)
C32 0.062(3) 0.035(3) 0.044(3) -0.006(2) 0.005(3) 0.020(2)
C8 0.039(2) 0.029(2) 0.051(3) 0.001(2) -0.001(2) -0.005(2)
C16 0.053(3) 0.032(2) 0.045(3) -0.016(2) 0.005(3) 0.000(2)
C14 0.055(3) 0.035(3) 0.049(3) 0.012(2) 0.007(3) -0.007(2)
C4 0.048(3) 0.023(2) 0.069(4) -0.002(2) -0.018(3) 0.011(2)
C18 0.036(3) 0.065(4) 0.056(4) -0.011(3) 0.005(3) -0.001(3)
C36 0.072(4) 0.032(2) 0.055(4) -0.011(3) 0.011(3) -0.020(3)
C24 0.052(3) 0.033(3) 0.077(4) -0.002(3) 0.003(3) 0.000(2)
C41 0.054(3) 0.033(2) 0.045(3) 0.001(2) -0.004(3) -0.006(2)
C45 0.046(3) 0.072(4) 0.037(3) -0.010(3) -0.006(3) -0.005(3)
C46 0.041(3) 0.080(4) 0.041(3) 0.011(3) 0.000(2) 0.014(3)
C28 0.096(5) 0.040(3) 0.037(3) 0.002(2) -0.004(3) 0.019(3)
C25 0.033(2) 0.044(3) 0.071(4) -0.004(3) -0.005(3) -0.007(2)
C40 0.040(3) 0.050(3) 0.061(4) 0.008(3) 0.002(3) 0.007(2)
C19 0.051(3) 0.053(3) 0.067(4) 0.000(3) -0.015(3) -0.019(3)
C17 0.036(3) 0.093(5) 0.050(4) -0.002(3) -0.012(3) 0.004(3)
C2 0.060(4) 0.039(3) 0.109(6) -0.009(3) -0.023(4) 0.007(3)
C34 0.070(4) 0.057(4) 0.065(4) -0.004(3) 0.010(4) -0.024(3)
C30 0.123(6) 0.079(5) 0.052(4) -0.004(4) -0.028(4) 0.034(5)
C33 0.124(7) 0.081(5) 0.074(5) -0.023(4) 0.009(5) -0.063(5)
C3 0.038(3) 0.051(4) 0.221(10) -0.015(5) 0.014(5) 0.015(3)
C48 0.067(4) 0.111(6) 0.105(6) 0.038(5) 0.057(4) 0.021(4)
C35 0.106(6) 0.039(3) 0.164(9) 0.003(5) 0.028(6) 0.002(4)
C1 0.205(10) 0.047(4) 0.093(6) 0.005(4) -0.057(7) 0.059(5)
C29 0.203(11) 0.050(4) 0.076(5) 0.020(4) 0.017(6) 0.009(5)

loop_
_atom_type_symbol
_atom_type_description
_atom_type_scat_dispersion_real
_atom_type_scat_dispersion_imag
_atom_type_scat_source
C C 0.0033 0.0016 'International Tables Vol C Tables 4.2.6.8 and 6.1.1.4'
H H 0.0000 0.0000 'International Tables Vol C Tables 4.2.6.8 and 6.1.1.4'
N N 0.0061 0.0033 'International Tables Vol C Tables 4.2.6.8 and 6.1.1.4'
O O 0.0106 0.0060 'International Tables Vol C Tables 4.2.6.8 and 6.1.1.4'

loop_
_geom_angle_atom_site_label_1
_geom_angle_atom_site_label_2
_geom_angle_atom_site_label_3
_geom_angle
C15 O5 C16 115.9(4)
C21 O6 C20 120.2(3)
C31 O10 C32 115.9(4)
C5 O1 C4 120.0(4)
C37 O11 C36 120.8(4)
C10 N2 C11 121.5(3)
C10 N2 H2N 119.2
C11 N2 H2N 119.2
C26 N4 C27 120.0(4)
C26 N4 H4N 120.0
C27 N4 H4N 120.0
C42 N6 C43 121.0(4)
C42 N6 H6N 119.5
C43 N6 H6N 119.5
C37 N5 C38 121.4(4)
C37 N5 H5N 119.3
C38 N5 H5N 119.3
C5 N1 C6 122.1(4)
C5 N1 H1N 119.0
C6 N1 H1N 119.0
C21 N3 C22 120.5(4)
C21 N3 H3N 119.7
C22 N3 H3N 119.7
C47 O15 C48 114.6(5)
O3 C10 N2 122.0(4)
O3 C10 C6 121.4(4)
N2 C10 C6 116.6(4)
O4 C15 O5 124.0(4)
O4 C15 C11 125.6(4)
O5 C15 C11 110.3(3)
O7 C21 O6 125.3(4)
O7 C21 N3 124.2(4)
O6 C21 N3 110.5(4)
N1 C6 C10 108.8(3)
N1 C6 C7 111.1(3)
C10 C6 C7 111.2(3)
N1 C6 H6 108.5
C10 C6 H6 108.5
C7 C6 H6 108.5
O8 C26 N4 122.8(4)
O8 C26 C22 120.1(4)
N4 C26 C22 117.1(4)
O13 C42 N6 121.0(4)
O13 C42 C38 121.8(4)
N6 C42 C38 117.2(4)
O12 C37 N5 125.0(4)
O12 C37 O11 125.5(4)
N5 C37 O11 109.5(4)
N3 C22 C26 109.0(3)
N3 C22 C23 110.5(4)
C26 C22 C23 111.1(3)
N3 C22 H22 108.7
C26 C22 H22 108.7
C23 C22 H22 108.7
C8 C7 C9 110.5(4)
C8 C7 C6 110.9(3)
C9 C7 C6 111.0(4)
C8 C7 H7 108.1
C9 C7 H7 108.1
C6 C7 H7 108.1
O2 C5 N1 125.7(4)
O2 C5 O1 125.1(4)
N1 C5 O1 109.2(4)
N6 C43 C47 109.4(4)
N6 C43 C44 110.1(4)
C47 C43 C44 112.5(4)
N6 C43 H43 108.2
C47 C43 H43 108.2
C44 C43 H43 108.2
N2 C11 C15 110.2(3)
N2 C11 C12 109.0(3)
C15 C11 C12 111.6(3)
N2 C11 H11 108.7
C15 C11 H11 108.7
C12 C11 H11 108.7
O9 C31 O10 124.8(4)
O9 C31 C27 126.5(4)
O10 C31 C27 108.7(4)
N4 C27 C31 109.6(4)
N4 C27 C28 110.5(4)
C31 C27 C28 112.2(4)
N4 C27 H27 108.1
C31 C27 H27 108.1
C28 C27 H27 108.1
C45 C44 C46 111.1(4)
C45 C44 C43 113.4(4)
C46 C44 C43 110.8(4)
C45 C44 H44 107.0
C46 C44 H44 107.0
C43 C44 H44 107.0
C41 C39 C40 110.6(4)
C41 C39 C38 110.3(4)
C40 C39 C38 109.7(4)
C41 C39 H39 108.7
C40 C39 H39 108.7
C38 C39 H39 108.7
C25 C23 C22 111.0(4)
C25 C23 C24 111.0(4)
C22 C23 C24 110.7(4)
C25 C23 H23 108.0
C22 C23 H23 108.0
C24 C23 H23 108.0
N5 C38 C42 109.5(3)
N5 C38 C39 109.9(3)
C42 C38 C39 112.2(4)
N5 C38 H38 108.4
C42 C38 H38 108.4
C39 C38 H38 108.4
C14 C12 C13 109.6(4)
C14 C12 C11 112.8(4)
C13 C12 C11 110.7(4)
C14 C12 H12 107.9
C13 C12 H12 107.9
C11 C12 H12 107.9
O6 C20 C18 109.7(4)
O6 C20 C19 110.5(4)
C18 C20 C19 112.6(5)
O6 C20 C17 102.3(4)
C18 C20 C17 111.3(4)
C19 C20 C17 109.9(4)
O14 C47 O15 123.8(5)
O14 C47 C43 126.6(4)
O15 C47 C43 109.6(4)
C7 C9 H9A 109.5
C7 C9 H9B 109.5
H9A C9 H9B 109.5
C7 C9 H9C 109.5
H9A C9 H9C 109.5
H9B C9 H9C 109.5
C12 C13 H13A 109.5
C12 C13 H13B 109.5
H13A C13 H13B 109.5
C12 C13 H13C 109.5
H13A C13 H13C 109.5
H13B C13 H13C 109.5
O10 C32 H32A 109.5
O10 C32 H32B 109.5
H32A C32 H32B 109.5
O10 C32 H32C 109.5
H32A C32 H32C 109.5
H32B C32 H32C 109.5
C7 C8 H8A 109.5
C7 C8 H8B 109.5
H8A C8 H8B 109.5
C7 C8 H8C 109.5
H8A C8 H8C 109.5
H8B C8 H8C 109.5
O5 C16 H16A 109.5
O5 C16 H16B 109.5
H16A C16 H16B 109.5
O5 C16 H16C 109.5
H16A C16 H16C 109.5
H16B C16 H16C 109.5
C12 C14 H14A 109.5
C12 C14 H14B 109.5
H14A C14 H14B 109.5
C12 C14 H14C 109.5
H14A C14 H14C 109.5
H14B C14 H14C 109.5
O1 C4 C2 110.7(4)
O1 C4 C3 111.2(4)
C2 C4 C3 112.0(6)
O1 C4 C1 101.2(5)
C2 C4 C1 111.6(6)
C3 C4 C1 109.7(6)
C20 C18 H18A 109.5
C20 C18 H18B 109.5
H18A C18 H18B 109.5
C20 C18 H18C 109.5
H18A C18 H18C 109.5
H18B C18 H18C 109.5
O11 C36 C34 110.8(4)
O11 C36 C35 109.3(5)
C34 C36 C35 112.4(6)
O11 C36 C33 100.6(5)
C34 C36 C33 110.8(6)
C35 C36 C33 112.4(6)
C23 C24 H24A 109.5
C23 C24 H24B 109.5
H24A C24 H24B 109.5
C23 C24 H24C 109.5
H24A C24 H24C 109.5
H24B C24 H24C 109.5
C39 C41 H41A 109.5
C39 C41 H41B 109.5
H41A C41 H41B 109.5
C39 C41 H41C 109.5
H41A C41 H41C 109.5
H41B C41 H41C 109.5
C44 C45 H45A 109.5
C44 C45 H45B 109.5
H45A C45 H45B 109.5
C44 C45 H45C 109.5
H45A C45 H45C 109.5
H45B C45 H45C 109.5
C44 C46 H46A 109.5
C44 C46 H46B 109.5
H46A C46 H46B 109.5
C44 C46 H46C 109.5
H46A C46 H46C 109.5
H46B C46 H46C 109.5
C30 C28 C29 112.5(6)
C30 C28 C27 113.1(5)
C29 C28 C27 110.5(5)
C30 C28 H28 106.8
C29 C28 H28 106.8
C27 C28 H28 106.8
C23 C25 H25A 109.5
C23 C25 H25B 109.5
H25A C25 H25B 109.5
C23 C25 H25C 109.5
H25A C25 H25C 109.5
H25B C25 H25C 109.5
C39 C40 H40A 109.5
C39 C40 H40B 109.5
H40A C40 H40B 109.5
C39 C40 H40C 109.5
H40A C40 H40C 109.5
H40B C40 H40C 109.5
C20 C19 H19A 109.5
C20 C19 H19B 109.5
H19A C19 H19B 109.5
C20 C19 H19C 109.5
H19A C19 H19C 109.5
H19B C19 H19C 109.5
C20 C17 H17A 109.5
C20 C17 H17B 109.5
H17A C17 H17B 109.5
C20 C17 H17C 109.5
H17A C17 H17C 109.5
H17B C17 H17C 109.5
C4 C2 H2A 109.5
C4 C2 H2B 109.5
H2A C2 H2B 109.5
C4 C2 H2C 109.5
H2A C2 H2C 109.5
H2B C2 H2C 109.5
C36 C34 H34A 109.5
C36 C34 H34B 109.5
H34A C34 H34B 109.5
C36 C34 H34C 109.5
H34A C34 H34C 109.5
H34B C34 H34C 109.5
C28 C30 H30A 109.5
C28 C30 H30B 109.5
H30A C30 H30B 109.5
C28 C30 H30C 109.5
H30A C30 H30C 109.5
H30B C30 H30C 109.5
C36 C33 H33A 109.5
C36 C33 H33B 109.5
H33A C33 H33B 109.5
C36 C33 H33C 109.5
H33A C33 H33C 109.5
H33B C33 H33C 109.5
C4 C3 H3A 109.5
C4 C3 H3B 109.5
H3A C3 H3B 109.5
C4 C3 H3C 109.5
H3A C3 H3C 109.5
H3B C3 H3C 109.5
O15 C48 H48A 109.5
O15 C48 H48B 109.5
H48A C48 H48B 109.5
O15 C48 H48C 109.5
H48A C48 H48C 109.5
H48B C48 H48C 109.5
C36 C35 H35A 109.5
C36 C35 H35B 109.5
H35A C35 H35B 109.5
C36 C35 H35C 109.5
H35A C35 H35C 109.5
H35B C35 H35C 109.5
C4 C1 H1A 109.5
C4 C1 H1B 109.5
H1A C1 H1B 109.5
C4 C1 H1C 109.5
H1A C1 H1C 109.5
H1B C1 H1C 109.5
C28 C29 H29A 109.5
C28 C29 H29B 109.5
H29A C29 H29B 109.5
C28 C29 H29C 109.5
H29A C29 H29C 109.5
H29B C29 H29C 109.5

loop_
_geom_bond_atom_site_label_1
_geom_bond_atom_site_label_2
_geom_bond_distance
O3 C10 1.238(5)
O5 C15 1.336(5)
O5 C16 1.436(5)
O8 C26 1.230(5)
O6 C21 1.340(5)
O6 C20 1.472(5)
O10 C31 1.346(5)
O10 C32 1.429(6)
O13 C42 1.236(5)
O2 C5 1.200(5)
O4 C15 1.202(5)
O7 C21 1.209(5)
O1 C5 1.353(5)
O1 C4 1.470(5)
O9 C31 1.198(6)
O11 C37 1.353(6)
O11 C36 1.473(6)
N2 C10 1.331(5)
N2 C11 1.453(5)
N2 H2N 0.8600
O12 C37 1.211(5)
N4 C26 1.325(6)
N4 C27 1.448(6)
N4 H4N 0.8600
N6 C42 1.332(5)
N6 C43 1.449(5)
N6 H6N 0.8600
N5 C37 1.334(6)
N5 C38 1.452(5)
N5 H5N 0.8600
N1 C5 1.340(5)
N1 C6 1.451(5)
N1 H1N 0.8600
N3 C21 1.352(6)
N3 C22 1.453(5)
N3 H3N 0.8600
O15 C47 1.342(6)
O15 C48 1.455(7)
O14 C47 1.182(6)
C10 C6 1.532(5)
C15 C11 1.509(6)
C6 C7 1.536(6)
C6 H6 0.9800
C26 C22 1.523(6)
C42 C38 1.524(6)
C22 C23 1.530(6)
C22 H22 0.9800
C7 C8 1.517(6)
C7 C9 1.522(6)
C7 H7 0.9800
C43 C47 1.523(7)
C43 C44 1.549(6)
C43 H43 0.9800
C11 C12 1.536(6)
C11 H11 0.9800
C31 C27 1.529(7)
C27 C28 1.542(7)
C27 H27 0.9800
C44 C45 1.512(8)
C44 C46 1.533(7)
C44 H44 0.9800
C39 C41 1.522(6)
C39 C40 1.530(7)
C39 C38 1.534(6)
C39 H39 0.9800
C23 C25 1.523(6)
C23 C24 1.532(7)
C23 H23 0.9800
C38 H38 0.9800
C12 C14 1.519(6)
C12 C13 1.523(7)
C12 H12 0.9800
C20 C18 1.509(7)
C20 C19 1.521(7)
C20 C17 1.523(7)
C9 H9A 0.9600
C9 H9B 0.9600
C9 H9C 0.9600
C13 H13A 0.9600
C13 H13B 0.9600
C13 H13C 0.9600
C32 H32A 0.9600
C32 H32B 0.9600
C32 H32C 0.9600
C8 H8A 0.9600
C8 H8B 0.9600
C8 H8C 0.9600
C16 H16A 0.9600
C16 H16B 0.9600
C16 H16C 0.9600
C14 H14A 0.9600
C14 H14B 0.9600
C14 H14C 0.9600
C4 C2 1.481(8)
C4 C3 1.491(9)
C4 C1 1.526(9)
C18 H18A 0.9600
C18 H18B 0.9600
C18 H18C 0.9600
C36 C34 1.492(8)
C36 C35 1.502(10)
C36 C33 1.512(9)
C24 H24A 0.9600
C24 H24B 0.9600
C24 H24C 0.9600
C41 H41A 0.9600
C41 H41B 0.9600
C41 H41C 0.9600
C45 H45A 0.9600
C45 H45B 0.9600
C45 H45C 0.9600
C46 H46A 0.9600
C46 H46B 0.9600
C46 H46C 0.9600
C28 C30 1.501(10)
C28 C29 1.516(9)
C28 H28 0.9800
C25 H25A 0.9600
C25 H25B 0.9600
C25 H25C 0.9600
C40 H40A 0.9600
C40 H40B 0.9600
C40 H40C 0.9600
C19 H19A 0.9600
C19 H19B 0.9600
C19 H19C 0.9600
C17 H17A 0.9600
C17 H17B 0.9600
C17 H17C 0.9600
C2 H2A 0.9600
C2 H2B 0.9600
C2 H2C 0.9600
C34 H34A 0.9600
C34 H34B 0.9600
C34 H34C 0.9600
C30 H30A 0.9600
C30 H30B 0.9600
C30 H30C 0.9600
C33 H33A 0.9600
C33 H33B 0.9600
C33 H33C 0.9600
C3 H3A 0.9600
C3 H3B 0.9600
C3 H3C 0.9600
C48 H48A 0.9600
C48 H48B 0.9600
C48 H48C 0.9600
C35 H35A 0.9600
C35 H35B 0.9600
C35 H35C 0.9600
C1 H1A 0.9600
C1 H1B 0.9600
C1 H1C 0.9600
C29 H29A 0.9600
C29 H29B 0.9600
C29 H29C 0.9600

loop_
_geom_torsion_atom_site_label_1
_geom_torsion_atom_site_label_2
_geom_torsion_atom_site_label_3
_geom_torsion_atom_site_label_4
_geom_torsion
C11 N2 C10 O3 2.2(6)
C11 N2 C10 C6 -177.4(3)
C16 O5 C15 O4 0.8(6)
C16 O5 C15 C11 -176.4(4)
C20 O6 C21 O7 2.4(7)
C20 O6 C21 N3 -176.7(4)
C22 N3 C21 O7 12.7(7)
C22 N3 C21 O6 -168.3(4)
C5 N1 C6 C10 117.5(4)
C5 N1 C6 C7 -119.7(4)
O3 C10 C6 N1 46.2(5)
N2 C10 C6 N1 -134.1(4)
O3 C10 C6 C7 -76.5(5)
N2 C10 C6 C7 103.2(4)
C27 N4 C26 O8 -3.9(6)
C27 N4 C26 C22 176.0(4)
C43 N6 C42 O13 -4.1(6)
C43 N6 C42 C38 176.0(4)
C38 N5 C37 O12 -1.6(7)
C38 N5 C37 O11 177.4(4)
C36 O11 C37 O12 -2.2(7)
C36 O11 C37 N5 178.8(4)
C21 N3 C22 C26 76.4(5)
C21 N3 C22 C23 -161.2(4)
O8 C26 C22 N3 50.4(5)
N4 C26 C22 N3 -129.5(4)
O8 C26 C22 C23 -71.5(5)
N4 C26 C22 C23 108.5(4)
N1 C6 C7 C8 56.4(5)
C10 C6 C7 C8 177.8(4)
N1 C6 C7 C9 179.7(4)
C10 C6 C7 C9 -58.9(5)
C6 N1 C5 O2 -6.4(7)
C6 N1 C5 O1 174.6(3)
C4 O1 C5 O2 6.3(7)
C4 O1 C5 N1 -174.7(4)
C42 N6 C43 C47 63.3(5)
C42 N6 C43 C44 -172.5(4)
C10 N2 C11 C15 56.7(5)
C10 N2 C11 C12 179.4(4)
O4 C15 C11 N2 41.2(6)
O5 C15 C11 N2 -141.6(4)
O4 C15 C11 C12 -80.0(5)
O5 C15 C11 C12 97.3(4)
C32 O10 C31 O9 -2.6(7)
C32 O10 C31 C27 178.3(4)
C26 N4 C27 C31 58.4(5)
C26 N4 C27 C28 -177.4(4)
O9 C31 C27 N4 35.3(6)
O10 C31 C27 N4 -145.6(4)
O9 C31 C27 C28 -87.9(6)
O10 C31 C27 C28 91.2(5)
N6 C43 C44 C45 -64.9(5)
C47 C43 C44 C45 57.4(5)
N6 C43 C44 C46 169.3(4)
C47 C43 C44 C46 -68.4(5)
N3 C22 C23 C25 -176.2(4)
C26 C22 C23 C25 -55.1(5)
N3 C22 C23 C24 60.0(5)
C26 C22 C23 C24 -178.9(4)
C37 N5 C38 C42 87.6(5)
C37 N5 C38 C39 -148.6(4)
O13 C42 C38 N5 53.4(5)
N6 C42 C38 N5 -126.6(4)
O13 C42 C38 C39 -69.0(5)
N6 C42 C38 C39 111.0(4)
C41 C39 C38 N5 -173.0(4)
C40 C39 C38 N5 64.9(5)
C41 C39 C38 C42 -50.8(5)
C40 C39 C38 C42 -173.0(4)
N2 C11 C12 C14 -170.0(4)
C15 C11 C12 C14 -48.1(5)
N2 C11 C12 C13 66.8(4)
C15 C11 C12 C13 -171.4(4)
C21 O6 C20 C18 65.3(6)
C21 O6 C20 C19 -59.5(6)
C21 O6 C20 C17 -176.5(4)
C48 O15 C47 O14 -0.8(9)
C48 O15 C47 C43 -178.1(5)
N6 C43 C47 O14 33.1(7)
C44 C43 C47 O14 -89.6(6)
N6 C43 C47 O15 -149.7(4)
C44 C43 C47 O15 87.5(5)
C5 O1 C4 C2 63.1(6)
C5 O1 C4 C3 -62.1(7)
C5 O1 C4 C1 -178.5(5)
C37 O11 C36 C34 63.8(7)
C37 O11 C36 C35 -60.6(7)
C37 O11 C36 C33 -179.0(5)
N4 C27 C28 C30 -74.3(6)
C31 C27 C28 C30 48.4(6)
N4 C27 C28 C29 158.6(6)
C31 C27 C28 C29 -78.7(7)
